data_7150065
loop_
_publ_author_name
'Sim\%unek, Petr'
'Bertolasi, Valerio'
'Peskov\'a, Mark\'eta'
'Mach\'acek, Vladim\'ir'
'Lycka, Anton\'in'

_publ_section_title
;
 Solution and solid state structure and tautomerism of azo coupled
 enaminone derivatives of benzoylacetone.
;
_journal_issue 7
_journal_name_full 'Organic &amp; biomolecular chemistry'
_journal_page_first 1217
_journal_page_last 1226
_journal_paper_doi 10.1039/b500173k
_journal_volume 3
_journal_year 2005
_chemical_formula_moiety 'C17 H17 N3 O'
_chemical_formula_sum 'C17 H17 N3 O'
_chemical_formula_weight 279.34
_chemical_name_systematic
;
?
;
_space_group_IT_number 14
_symmetry_cell_setting monoclinic
_symmetry_space_group_name_Hall '-P 2yn'
_symmetry_space_group_name_H-M 'P 1 21/n 1'
_atom_sites_solution_hydrogens difmap
_atom_sites_solution_primary direct
_atom_sites_solution_secondary difmap
_audit_creation_method SHELXL-97
_cell_angle_alpha 90.00
_cell_angle_beta 101.110(2)
_cell_angle_gamma 90.00
_cell_formula_units_Z 4
_cell_length_a 5.7502(1)
_cell_length_b 29.873(1)
_cell_length_c 9.1184(3)
_cell_measurement_reflns_used 3370
_cell_measurement_temperature 150
_cell_measurement_theta_max 27.45
_cell_measurement_theta_min 3.10
_cell_volume 1536.97(8)
_computing_cell_refinement 'Denzo SMN (Otwinowski & Minor, 1997)'
_computing_data_collection 'COLLECT (Nonius, 1997)'
_computing_data_reduction 'Denzo SMN (Otwinowski & Minor, 1997)'
_computing_molecular_graphics 'ORTEP III (Burnett & Johnson, 1996)'
_computing_publication_material
;
SHELXL-97 (Sheldrick, 1997), PARST (Nardelli, 1995)
;
_computing_structure_refinement 'SHELXL-97 (Sheldrick, 1997)'
_computing_structure_solution 'SIR97 (Altomare et al., 1999)'
_diffrn_ambient_temperature 150
_diffrn_measured_fraction_theta_full 0.988
_diffrn_measured_fraction_theta_max 0.988
_diffrn_measurement_device_type 'Nonius Kappa CCD'
_diffrn_measurement_method '\f scans and \w scans'
_diffrn_radiation_monochromator graphite
_diffrn_radiation_source 'fine-focus sealed tube'
_diffrn_radiation_type MoK\a
_diffrn_radiation_wavelength 0.71073
_diffrn_reflns_av_R_equivalents 0.0556
_diffrn_reflns_av_sigmaI/netI 0.0987
_diffrn_reflns_limit_h_max 7
_diffrn_reflns_limit_h_min -7
_diffrn_reflns_limit_k_max 38
_diffrn_reflns_limit_k_min -38
_diffrn_reflns_limit_l_max 11
_diffrn_reflns_limit_l_min -11
_diffrn_reflns_number 16607
_diffrn_reflns_theta_full 27.44
_diffrn_reflns_theta_max 27.5
_diffrn_reflns_theta_min 3.1
_exptl_absorpt_coefficient_mu 0.077
_exptl_absorpt_correction_type none
_exptl_crystal_colour yellow
_exptl_crystal_density_diffrn 1.207
_exptl_crystal_density_method 'not measured'
_exptl_crystal_description prismatic
_exptl_crystal_F_000 592
_exptl_crystal_size_max 0.42
_exptl_crystal_size_mid 0.15
_exptl_crystal_size_min 0.11
_refine_diff_density_max 0.195
_refine_diff_density_min -0.226
_refine_diff_density_rms 0.046
_refine_ls_extinction_method none
_refine_ls_goodness_of_fit_ref 1.031
_refine_ls_hydrogen_treatment refall
_refine_ls_matrix_type full
_refine_ls_number_parameters 261
_refine_ls_number_reflns 3481
_refine_ls_number_restraints 0
_refine_ls_restrained_S_all 1.031
_refine_ls_R_factor_all 0.1437
_refine_ls_R_factor_gt 0.0587
_refine_ls_shift/su_max 0.000
_refine_ls_shift/su_mean 0.000
_refine_ls_structure_factor_coef Fsqd
_refine_ls_weighting_details 'calc w=1/[\s^2^(Fo^2^)+(0.0476P)^2^+0.1768P] where P=(Fo^2^+2Fc^2^)/3'
_refine_ls_weighting_scheme calc
_refine_ls_wR_factor_gt 0.1075
_refine_ls_wR_factor_ref 0.1347
_reflns_number_gt 1828
_reflns_number_total 3481
_reflns_threshold_expression I>2sigma(I)
_cod_data_source_file b500173k.txt
_cod_data_source_block (III)
_cod_depositor_comments
;
The following automatic conversions were performed:
'_symmetry_cell_setting' value 'Monoclinic' changed to 'monoclinic'
according to '/home/saulius/struct/CIF-dictionaries/cif_core.dic'
dictionary named 'cif_core.dic' version 2.4.1 from 2010-06-29.

Automatic conversion script
Id: cif_fix_enum 1527 2010-12-29 10:47:43Z saulius 
;
_cod_original_cell_volume 1536.98(8)
_cod_original_sg_symbol_H-M 'P 21/n'
_cod_database_code 7150065

loop_
_symmetry_equiv_pos_as_xyz
'x, y, z'
'-x+1/2, y+1/2, -z+1/2'
'-x, -y, -z'
'x-1/2, -y-1/2, z-1/2'

loop_
_atom_site_label
_atom_site_type_symbol
_atom_site_fract_x
_atom_site_fract_y
_atom_site_fract_z
_atom_site_U_iso_or_equiv
_atom_site_adp_type
_atom_site_occupancy
_atom_site_symmetry_multiplicity
_atom_site_calc_flag
_atom_site_refinement_flags
_atom_site_disorder_assembly
_atom_site_disorder_group
O1 O 0.7677(3) 0.22030(5) -0.22584(17) 0.0443(4) Uani 1 1 d . . .
N1 N 0.5008(3) 0.11873(6) 0.08726(19) 0.0352(5) Uani 1 1 d . . .
H1 H 0.42(3) 0.145(6) 0.135(13) 0.042 Uiso 0.18(5) 1 d P . .
N2 N 0.6414(3) 0.13190(6) 0.00255(19) 0.0346(5) Uani 1 1 d . . .
N3 N 0.3579(3) 0.20216(8) 0.1046(2) 0.0376(5) Uani 1 1 d . . .
H31 H 0.340(6) 0.1709(15) 0.127(3) 0.045 Uiso 0.82(5) 1 d P . .
C1 C 0.6316(4) 0.17608(7) -0.0434(2) 0.0330(5) Uani 1 1 d . . .
C2 C 0.5073(3) 0.21056(7) 0.0132(2) 0.0330(5) Uani 1 1 d . . .
C3 C 0.7770(4) 0.18488(8) -0.1567(2) 0.0357(5) Uani 1 1 d . . .
C4 C 0.5395(4) 0.25874(7) -0.0184(2) 0.0321(5) Uani 1 1 d . . .
C5 C 0.3481(4) 0.28333(8) -0.0922(2) 0.0375(5) Uani 1 1 d . . .
C6 C 0.3746(5) 0.32850(8) -0.1203(3) 0.0454(6) Uani 1 1 d . . .
C7 C 0.5904(5) 0.34899(9) -0.0729(3) 0.0464(7) Uani 1 1 d . . .
C8 C 0.7813(5) 0.32481(8) 0.0039(3) 0.0458(7) Uani 1 1 d . . .
C9 C 0.7559(4) 0.27978(8) 0.0312(3) 0.0396(6) Uani 1 1 d . . .
C10 C 0.9395(5) 0.14828(10) -0.1909(3) 0.0468(7) Uani 1 1 d . . .
C11 C 0.5423(4) 0.07362(7) 0.1371(2) 0.0344(5) Uani 1 1 d . . .
C12 C 0.3899(4) 0.05620(8) 0.2231(3) 0.0464(7) Uani 1 1 d . . .
C13 C 0.4213(5) 0.01334(8) 0.2802(3) 0.0488(7) Uani 1 1 d . . .
C14 C 0.6041(4) -0.01360(8) 0.2540(2) 0.0438(6) Uani 1 1 d . . .
C15 C 0.7540(4) 0.00392(8) 0.1660(3) 0.0496(7) Uani 1 1 d . . .
C16 C 0.7265(4) 0.04671(8) 0.1089(3) 0.0452(6) Uani 1 1 d . . .
C17 C 0.6379(7) -0.06009(10) 0.3160(4) 0.0632(9) Uani 1 1 d . . .
H32 H 0.305(4) 0.2259(8) 0.152(3) 0.053(7) Uiso 1 1 d . . .
H5 H 0.195(4) 0.2677(7) -0.128(2) 0.042(6) Uiso 1 1 d . . .
H6 H 0.236(4) 0.3457(7) -0.172(3) 0.055(7) Uiso 1 1 d . . .
H7 H 0.602(4) 0.3800(8) -0.094(2) 0.044(6) Uiso 1 1 d . . .
H8 H 0.935(4) 0.3390(7) 0.041(2) 0.051(7) Uiso 1 1 d . . .
H9 H 0.883(3) 0.2629(7) 0.081(2) 0.030(6) Uiso 1 1 d . . .
H101 H 0.861(5) 0.1241(10) -0.238(3) 0.089(11) Uiso 1 1 d . . .
H102 H 1.053(4) 0.1611(8) -0.249(3) 0.072(8) Uiso 1 1 d . . .
H103 H 1.045(4) 0.1350(9) -0.102(3) 0.072(9) Uiso 1 1 d . . .
H12 H 0.257(4) 0.0759(7) 0.234(2) 0.050(7) Uiso 1 1 d . . .
H13 H 0.311(4) 0.0001(8) 0.341(3) 0.074(8) Uiso 1 1 d . . .
H15 H 0.888(4) -0.0151(8) 0.146(3) 0.070(8) Uiso 1 1 d . . .
H16 H 0.828(4) 0.0599(7) 0.044(2) 0.054(7) Uiso 1 1 d . . .
H171 H 0.535(5) -0.0657(9) 0.390(3) 0.084(9) Uiso 1 1 d . . .
H172 H 0.611(5) -0.0825(11) 0.248(4) 0.089(11) Uiso 1 1 d . . .
H173 H 0.806(6) -0.0699(11) 0.347(4) 0.115(13) Uiso 1 1 d . . .

loop_
_atom_site_aniso_label
_atom_site_aniso_U_11
_atom_site_aniso_U_22
_atom_site_aniso_U_33
_atom_site_aniso_U_23
_atom_site_aniso_U_13
_atom_site_aniso_U_12
O1 0.0550(10) 0.0418(10) 0.0402(10) 0.0033(8) 0.0193(8) -0.0028(8)
N1 0.0400(11) 0.0339(11) 0.0342(11) -0.0024(9) 0.0137(9) -0.0023(9)
N2 0.0351(10) 0.0380(11) 0.0316(10) 0.0003(8) 0.0087(9) -0.0007(9)
N3 0.0397(11) 0.0357(12) 0.0412(12) 0.0010(10) 0.0176(10) 0.0031(10)
C1 0.0348(12) 0.0317(13) 0.0338(12) -0.0009(10) 0.0102(10) 0.0001(10)
C2 0.0300(11) 0.0402(14) 0.0279(12) 0.0000(10) 0.0034(10) 0.0014(10)
C3 0.0367(13) 0.0397(14) 0.0310(13) -0.0018(11) 0.0073(11) -0.0059(11)
C4 0.0344(13) 0.0326(13) 0.0318(13) -0.0019(10) 0.0124(10) -0.0025(10)
C5 0.0399(14) 0.0403(14) 0.0322(13) 0.0016(11) 0.0065(11) -0.0014(12)
C6 0.0558(17) 0.0428(16) 0.0384(15) 0.0055(12) 0.0105(13) 0.0021(14)
C7 0.0684(19) 0.0340(15) 0.0421(15) 0.0026(12) 0.0243(14) -0.0050(14)
C8 0.0475(16) 0.0461(16) 0.0486(16) -0.0077(13) 0.0215(14) -0.0129(14)
C9 0.0349(14) 0.0409(15) 0.0447(15) -0.0046(12) 0.0118(12) 0.0002(12)
C10 0.0495(17) 0.0484(17) 0.0489(18) -0.0026(14) 0.0256(15) 0.0038(14)
C11 0.0389(13) 0.0309(13) 0.0339(13) -0.0027(10) 0.0086(11) -0.0017(10)
C12 0.0570(16) 0.0366(15) 0.0526(16) -0.0021(12) 0.0282(13) 0.0038(12)
C13 0.0653(17) 0.0390(15) 0.0479(16) 0.0006(12) 0.0257(14) -0.0030(13)
C14 0.0586(16) 0.0324(14) 0.0398(14) -0.0035(11) 0.0077(13) -0.0015(12)
C15 0.0510(15) 0.0413(16) 0.0587(17) 0.0024(13) 0.0160(14) 0.0111(13)
C16 0.0422(14) 0.0457(16) 0.0511(15) 0.0052(12) 0.0176(12) 0.0051(12)
C17 0.093(3) 0.0375(18) 0.063(2) 0.0051(15) 0.0226(19) 0.0076(16)

loop_
_atom_type_symbol
_atom_type_description
_atom_type_scat_dispersion_real
_atom_type_scat_dispersion_imag
_atom_type_scat_source
C C 0.0033 0.0016 'International Tables Vol C Tables 4.2.6.8 and 6.1.1.4'
H H 0.0000 0.0000 'International Tables Vol C Tables 4.2.6.8 and 6.1.1.4'
N N 0.0061 0.0033 'International Tables Vol C Tables 4.2.6.8 and 6.1.1.4'
O O 0.0106 0.0060 'International Tables Vol C Tables 4.2.6.8 and 6.1.1.4'

loop_
_geom_angle_atom_site_label_1
_geom_angle_atom_site_label_2
_geom_angle_atom_site_label_3
_geom_angle
_geom_angle_site_symmetry_1
_geom_angle_site_symmetry_3
_geom_angle_publ_flag
N2 N1 C11 113.24(17) . . ?
N2 N1 H1 114(6) . . ?
C11 N1 H1 129(7) . . ?
N1 N2 C1 118.78(17) . . ?
C2 N3 H31 114.8(19) . . ?
C2 N3 H32 117.9(14) . . ?
H31 N3 H32 126(2) . . ?
N2 C1 C2 125.54(17) . . ?
N2 C1 C3 112.80(17) . . ?
C2 C1 C3 121.60(19) . . ?
N3 C2 C1 121.8(2) . . ?
N3 C2 C4 115.05(18) . . ?
C1 C2 C4 123.12(17) . . ?
O1 C3 C1 122.7(2) . . ?
O1 C3 C10 119.06(19) . . ?
C1 C3 C10 118.3(2) . . ?
C5 C4 C9 119.7(2) . . ?
C5 C4 C2 119.40(19) . . ?
C9 C4 C2 120.8(2) . . ?
C4 C5 C6 120.0(2) . . ?
C4 C5 H5 118.7(12) . . ?
C6 C5 H5 121.2(12) . . ?
C7 C6 C5 119.9(3) . . ?
C7 C6 H6 120.9(13) . . ?
C5 C6 H6 119.1(13) . . ?
C6 C7 C8 120.3(3) . . ?
C6 C7 H7 117.8(14) . . ?
C8 C7 H7 121.9(14) . . ?
C9 C8 C7 119.9(3) . . ?
C9 C8 H8 118.5(14) . . ?
C7 C8 H8 121.6(13) . . ?
C8 C9 C4 120.0(3) . . ?
C8 C9 H9 121.0(12) . . ?
C4 C9 H9 118.9(12) . . ?
C3 C10 H101 113.5(18) . . ?
C3 C10 H102 109.0(14) . . ?
H101 C10 H102 112(2) . . ?
C3 C10 H103 115.1(14) . . ?
H101 C10 H103 104(2) . . ?
H102 C10 H103 103(2) . . ?
C12 C11 C16 118.3(2) . . ?
C12 C11 N1 116.70(18) . . ?
C16 C11 N1 124.96(18) . . ?
C13 C12 C11 120.7(2) . . ?
C13 C12 H12 124.1(12) . . ?
C11 C12 H12 115.1(12) . . ?
C14 C13 C12 121.6(2) . . ?
C14 C13 H13 116.8(14) . . ?
C12 C13 H13 121.6(14) . . ?
C13 C14 C15 117.3(2) . . ?
C13 C14 C17 121.5(2) . . ?
C15 C14 C17 121.2(2) . . ?
C16 C15 C14 122.0(2) . . ?
C16 C15 H15 119.7(14) . . ?
C14 C15 H15 118.3(14) . . ?
C15 C16 C11 120.1(2) . . ?
C15 C16 H16 123.9(13) . . ?
C11 C16 H16 115.9(13) . . ?
C14 C17 H171 111.2(16) . . ?
C14 C17 H172 116(2) . . ?
H171 C17 H172 107(2) . . ?
C14 C17 H173 115.4(19) . . ?
H171 C17 H173 115(2) . . ?
H172 C17 H173 90(2) . . ?

loop_
_geom_bond_atom_site_label_1
_geom_bond_atom_site_label_2
_geom_bond_distance
_geom_bond_site_symmetry_2
_geom_bond_publ_flag
O1 C3 1.228(3) . ?
N1 N2 1.283(2) . ?
N1 C11 1.428(3) . ?
N1 H1 1.07(19) . ?
N2 C1 1.383(3) . ?
N3 C2 1.331(3) . ?
N3 H31 0.96(4) . ?
N3 H32 0.92(2) . ?
C1 C2 1.407(3) . ?
C1 C3 1.472(3) . ?
C2 C4 1.487(3) . ?
C3 C10 1.510(3) . ?
C4 C5 1.385(3) . ?
C4 C9 1.390(3) . ?
C5 C6 1.387(3) . ?
C5 H5 0.99(2) . ?
C6 C7 1.376(3) . ?
C6 H6 0.99(2) . ?
C7 C8 1.386(3) . ?
C7 H7 0.95(2) . ?
C8 C9 1.381(3) . ?
C8 H8 0.98(2) . ?
C9 H9 0.93(2) . ?
C10 H101 0.91(3) . ?
C10 H102 0.99(3) . ?
C10 H103 0.99(3) . ?
C11 C12 1.385(3) . ?
C11 C16 1.392(3) . ?
C12 C13 1.381(3) . ?
C12 H12 0.99(2) . ?
C13 C14 1.381(3) . ?
C13 H13 1.00(2) . ?
C14 C15 1.388(3) . ?
C14 C17 1.498(3) . ?
C15 C16 1.378(3) . ?
C15 H15 1.00(2) . ?
C16 H16 0.99(2) . ?
C17 H171 1.00(3) . ?
C17 H172 0.90(3) . ?
C17 H173 1.00(4) . ?
